data_4035003
loop_
_publ_author_name
'Witalewska, Marzena'
'Wrona-Piotrowicz, Anna'
'Makal, Anna'
'Zakrzewski, Janusz'

_publ_section_title
;
 Polycyclic Aromatic N-Ethoxycarbonyl Thioamide S-Oxides and Their Triflic
 Acid Promoted Cyclization to Fluorescent Thiophene Imine-Fused Arenes.
;
_journal_issue 4
_journal_name_full 'The Journal of organic chemistry'
_journal_page_first 1933
_journal_page_last 1939
_journal_paper_doi 10.1021/acs.joc.7b02867
_journal_volume 83
_journal_year 2018
_chemical_formula_moiety 'C14 H11 N O2 S'
_chemical_formula_sum 'C14 H11 N O2 S'
_chemical_formula_weight 257.30
_space_group_crystal_system monoclinic
_space_group_IT_number 14
_space_group_name_Hall '-P 2ybc'
_space_group_name_H-M_alt 'P 1 21/c 1'
_atom_sites_solution_hydrogens geom
_atom_sites_solution_primary dual
_audit_creation_date 2017-01-21
_audit_creation_method
;
Olex2 1.2
(compiled Dec 12 2016 15:58:59 for OlexSys, GUI svn.r5289)
;
_cell_angle_alpha 90
_cell_angle_beta 94.745(2)
_cell_angle_gamma 90
_cell_formula_units_Z 4
_cell_length_a 4.7727(2)
_cell_length_b 14.1337(5)
_cell_length_c 17.4306(6)
_cell_measurement_reflns_used 9140
_cell_measurement_temperature 100.0(1)
_cell_measurement_theta_max 28.28
_cell_measurement_theta_min 2.34
_cell_volume 1171.77(8)
_computing_cell_refinement 'APEX2 v2012.4-3 (Bruker AXS)'
_computing_data_collection 'APEX2 v2012.4-3 (Bruker AXS)'
_computing_data_reduction 'SAINT V8.18C (Bruker AXS Inc., 2011)'
_computing_molecular_graphics 'Olex2 (Dolomanov et al., 2009)'
_computing_publication_material 'Olex2 (Dolomanov et al., 2009)'
_computing_structure_refinement 'ShelXL (Sheldrick, 2015)'
_computing_structure_solution 'SHELXS-97 (Sheldrick, 2008)'
_diffrn_ambient_temperature 100.0(1)
_diffrn_detector 'Bruker APEX2 area detector'
_diffrn_detector_area_resol_mean 7.9
_diffrn_detector_type 'CCD area detector'
_diffrn_measured_fraction_theta_full 1.000
_diffrn_measured_fraction_theta_max 0.997
_diffrn_measurement_device 'four-circle diffractometer'
_diffrn_measurement_device_type 'Bruker kappa APEX2 area detector'
_diffrn_measurement_method '\w and \f scans'
_diffrn_radiation_collimation 'focusing mirrors'
_diffrn_radiation_monochromator 'mirror optics'
_diffrn_radiation_probe x-ray
_diffrn_radiation_type MoK\a
_diffrn_radiation_wavelength 0.71073
_diffrn_radiation_xray_symbol K-L~3~
_diffrn_reflns_av_R_equivalents 0.0465
_diffrn_reflns_av_unetI/netI 0.0196
_diffrn_reflns_Laue_measured_fraction_full 1.000
_diffrn_reflns_Laue_measured_fraction_max 0.997
_diffrn_reflns_limit_h_max 6
_diffrn_reflns_limit_h_min -6
_diffrn_reflns_limit_k_max 18
_diffrn_reflns_limit_k_min -18
_diffrn_reflns_limit_l_max 23
_diffrn_reflns_limit_l_min -23
_diffrn_reflns_number 33827
_diffrn_reflns_point_group_measured_fraction_full 1.000
_diffrn_reflns_point_group_measured_fraction_max 0.997
_diffrn_reflns_theta_full 25.242
_diffrn_reflns_theta_max 28.339
_diffrn_reflns_theta_min 1.858
_diffrn_source 'rotating anode X-ray tube'
_diffrn_source_type 'Bruker TXS'
_diffrn_standards_number 0
_exptl_absorpt_coefficient_mu 0.268
_exptl_absorpt_correction_T_max 1.0000
_exptl_absorpt_correction_T_min 0.9494
_exptl_absorpt_correction_type multi-scan
_exptl_absorpt_process_details
'SADABS-2012/1 (Bruker,2012) was used for absorption correction. wR2(int) was 0.0572 before and 0.0514 after correction. The Ratio of minimum to maximum transmission is 0.9494. The \l/2 correction factor is 0.0015.'
_exptl_crystal_colour 'clear yellow'
_exptl_crystal_colour_lustre clear
_exptl_crystal_colour_primary yellow
_exptl_crystal_density_diffrn 1.458
_exptl_crystal_description plate
_exptl_crystal_F_000 536
_exptl_crystal_size_max 0.29
_exptl_crystal_size_mid 0.118
_exptl_crystal_size_min 0.024
_refine_diff_density_max 0.384
_refine_diff_density_min -0.291
_refine_diff_density_rms 0.053
_refine_ls_extinction_method none
_refine_ls_goodness_of_fit_ref 1.056
_refine_ls_hydrogen_treatment constr
_refine_ls_matrix_type full
_refine_ls_number_parameters 164
_refine_ls_number_reflns 2923
_refine_ls_number_restraints 0
_refine_ls_restrained_S_all 1.056
_refine_ls_R_factor_all 0.0405
_refine_ls_R_factor_gt 0.0321
_refine_ls_shift/su_max 0.000
_refine_ls_shift/su_mean 0.000
_refine_ls_structure_factor_coef Fsqd
_refine_ls_weighting_details
;
 w=1/[\s^2^(Fo^2^)+(0.0361P)^2^+0.6268P]
 where P=(Fo^2^+2Fc^2^)/3
;
_refine_ls_weighting_scheme calc
_refine_ls_wR_factor_gt 0.0768
_refine_ls_wR_factor_ref 0.0807
_reflns_Friedel_coverage 0.000
_reflns_number_gt 2490
_reflns_number_total 2923
_reflns_threshold_expression 'I > 2\s(I)'
_cod_data_source_file jo7b02867_si_006.cif
_cod_data_source_block MWIT00151_2017_01_20_am_mwit00151_0m
_cod_database_code 4035003
_shelxl_version_number 2013-2
_shelx_space_group_comment
;
The symmetry employed for this shelxl refinement is uniquely defined
by the following loop, which should always be used as a source of
symmetry information in preference to the above space-group names.
They are only intended as comments.
;
_shelx_estimated_absorpt_t_max 0.994
_shelx_estimated_absorpt_t_min 0.926
_olex2_refinement_description
;
1. Fixed Uiso
 At 1.2 times of:
  All C(H) groups, All C(H,H) groups
 At 1.5 times of:
  All C(H,H,H) groups
2.a Secondary CH2 refined with riding coordinates:
 C13(H13A,H13B)
2.b Aromatic/amide H refined with riding coordinates:
 C4(H4), C5(H5), C6(H6), C8(H8), C9(H9), C10(H10)
2.c Idealised Me refined as rotating group:
 C14(H14A,H14B,H14C)
;
_olex2_submission_special_instructions 'No special instructions were received'

loop_
_space_group_symop_operation_xyz
'x, y, z'
'-x, y+1/2, -z+1/2'
'-x, -y, -z'
'x, -y-1/2, z-1/2'

loop_
_atom_site_label
_atom_site_type_symbol
_atom_site_fract_x
_atom_site_fract_y
_atom_site_fract_z
_atom_site_U_iso_or_equiv
_atom_site_adp_type
_atom_site_occupancy
_atom_site_site_symmetry_order
_atom_site_calc_flag
_atom_site_refinement_flags_posn
C1 C 0.7106(3) 0.43905(9) 0.30103(7) 0.0143(2) Uani 1 1 d .
C2 C 0.8019(3) 0.53138(9) 0.31871(7) 0.0141(2) Uani 1 1 d .
C3 C 0.6591(3) 0.60264(9) 0.27544(7) 0.0138(2) Uani 1 1 d .
C4 C 0.7393(3) 0.69545(10) 0.28599(8) 0.0173(3) Uani 1 1 d .
H4 H 0.6493 0.7432 0.2567 0.021 Uiso 1 1 calc R
C5 C 0.9603(3) 0.71686(10) 0.34190(8) 0.0197(3) Uani 1 1 d .
H5 H 1.0158 0.7795 0.3494 0.024 Uiso 1 1 calc R
C6 C 1.0962(3) 0.64694(10) 0.38580(8) 0.0192(3) Uani 1 1 d .
H6 H 1.2390 0.6633 0.4230 0.023 Uiso 1 1 calc R
C7 C 1.0216(3) 0.55082(10) 0.37515(7) 0.0165(3) Uani 1 1 d .
C8 C 1.1474(3) 0.47195(11) 0.41498(8) 0.0204(3) Uani 1 1 d .
H8 H 1.2923 0.4813 0.4533 0.025 Uiso 1 1 calc R
C9 C 1.0560(3) 0.38243(10) 0.39723(8) 0.0210(3) Uani 1 1 d .
H9 H 1.1413 0.3318 0.4241 0.025 Uiso 1 1 calc R
C10 C 0.8363(3) 0.36371(10) 0.33946(8) 0.0182(3) Uani 1 1 d .
H10 H 0.7792 0.3021 0.3280 0.022 Uiso 1 1 calc R
C11 C 0.4341(3) 0.56438(9) 0.22217(7) 0.0131(2) Uani 1 1 d .
C12 C 0.0623(3) 0.57293(9) 0.13099(7) 0.0140(3) Uani 1 1 d .
C13 C -0.3070(3) 0.59664(10) 0.03575(8) 0.0168(3) Uani 1 1 d .
H13A H -0.4255 0.5527 0.0610 0.020 Uiso 1 1 calc R
H13B H -0.2159 0.5626 -0.0036 0.020 Uiso 1 1 calc R
C14 C -0.4814(3) 0.67623(10) 0.00008(8) 0.0213(3) Uani 1 1 d .
H14A H -0.6245 0.6510 -0.0361 0.032 Uiso 1 1 calc GR
H14B H -0.3632 0.7184 -0.0260 0.032 Uiso 1 1 calc GR
H14C H -0.5677 0.7102 0.0396 0.032 Uiso 1 1 calc GR
N1 N 0.2672(2) 0.61803(8) 0.17941(6) 0.0141(2) Uani 1 1 d .
O1 O -0.09669(19) 0.63715(7) 0.09161(5) 0.0157(2) Uani 1 1 d .
O2 O 0.0292(2) 0.48821(7) 0.12347(6) 0.0179(2) Uani 1 1 d .
S1 S 0.43241(7) 0.43939(2) 0.22773(2) 0.01462(9) Uani 1 1 d .

loop_
_atom_site_aniso_label
_atom_site_aniso_U_11
_atom_site_aniso_U_22
_atom_site_aniso_U_33
_atom_site_aniso_U_23
_atom_site_aniso_U_13
_atom_site_aniso_U_12
C1 0.0125(6) 0.0168(6) 0.0134(6) 0.0003(5) -0.0011(4) -0.0008(5)
C2 0.0127(6) 0.0161(6) 0.0136(6) -0.0009(5) 0.0018(5) -0.0003(5)
C3 0.0119(5) 0.0159(6) 0.0135(6) -0.0018(5) 0.0008(4) 0.0002(5)
C4 0.0164(6) 0.0153(6) 0.0197(7) -0.0015(5) -0.0008(5) 0.0011(5)
C5 0.0194(6) 0.0166(6) 0.0226(7) -0.0058(5) -0.0018(5) -0.0022(5)
C6 0.0164(6) 0.0236(7) 0.0168(6) -0.0057(5) -0.0034(5) -0.0022(5)
C7 0.0146(6) 0.0217(7) 0.0129(6) -0.0013(5) 0.0005(5) 0.0007(5)
C8 0.0180(6) 0.0256(7) 0.0169(6) 0.0016(5) -0.0039(5) 0.0023(5)
C9 0.0205(7) 0.0230(7) 0.0187(7) 0.0055(5) -0.0023(5) 0.0039(5)
C10 0.0179(6) 0.0165(6) 0.0199(7) 0.0024(5) 0.0007(5) 0.0004(5)
C11 0.0129(6) 0.0127(6) 0.0139(6) -0.0019(5) 0.0024(4) -0.0009(5)
C12 0.0125(6) 0.0178(6) 0.0118(6) -0.0006(5) 0.0019(5) 0.0004(5)
C13 0.0138(6) 0.0225(7) 0.0134(6) -0.0042(5) -0.0037(5) -0.0010(5)
C14 0.0193(6) 0.0245(7) 0.0192(7) 0.0017(6) -0.0044(5) -0.0001(5)
N1 0.0127(5) 0.0148(5) 0.0146(5) -0.0009(4) -0.0007(4) 0.0001(4)
O1 0.0146(4) 0.0164(5) 0.0152(4) -0.0010(4) -0.0043(3) 0.0001(4)
O2 0.0182(5) 0.0156(5) 0.0192(5) -0.0025(4) -0.0027(4) -0.0015(4)
S1 0.01442(15) 0.01220(15) 0.01667(16) -0.00016(11) -0.00223(11) -0.00122(11)

loop_
_atom_type_symbol
_atom_type_description
_atom_type_scat_dispersion_real
_atom_type_scat_dispersion_imag
_atom_type_scat_source
C C 0.0033 0.0016 'International Tables Vol C Tables 4.2.6.8 and 6.1.1.4'
H H 0.0000 0.0000 'International Tables Vol C Tables 4.2.6.8 and 6.1.1.4'
N N 0.0061 0.0033 'International Tables Vol C Tables 4.2.6.8 and 6.1.1.4'
O O 0.0106 0.0060 'International Tables Vol C Tables 4.2.6.8 and 6.1.1.4'
S S 0.1246 0.1234 'International Tables Vol C Tables 4.2.6.8 and 6.1.1.4'

loop_
_geom_angle_atom_site_label_1
_geom_angle_atom_site_label_2
_geom_angle_atom_site_label_3
_geom_angle
C2 C1 S1 110.99(10)
C10 C1 C2 120.02(12)
C10 C1 S1 128.98(11)
C1 C2 C7 122.46(12)
C3 C2 C1 114.97(12)
C3 C2 C7 122.56(12)
C2 C3 C11 112.00(11)
C4 C3 C2 119.77(12)
C4 C3 C11 128.24(12)
C3 C4 C5 118.81(13)
C6 C5 C4 121.39(13)
C5 C6 C7 120.97(13)
C2 C7 C6 116.46(12)
C2 C7 C8 116.74(13)
C6 C7 C8 126.80(13)
C9 C8 C7 120.17(13)
C8 C9 C10 122.51(13)
C1 C10 C9 118.09(13)
C3 C11 S1 109.91(9)
N1 C11 C3 122.30(12)
N1 C11 S1 127.79(10)
O1 C12 N1 109.94(11)
O2 C12 N1 126.58(12)
O2 C12 O1 123.47(12)
O1 C13 C14 108.04(11)
C11 N1 C12 116.73(11)
C12 O1 C13 114.02(10)
C1 S1 C11 92.06(6)

loop_
_geom_bond_atom_site_label_1
_geom_bond_atom_site_label_2
_geom_bond_distance
C1 C2 1.4020(18)
C1 C10 1.3697(18)
C1 S1 1.7647(13)
C2 C3 1.4010(18)
C2 C7 1.4042(18)
C3 C4 1.3744(18)
C3 C11 1.4641(18)
C4 C5 1.4086(19)
C5 C6 1.378(2)
C6 C7 1.413(2)
C7 C8 1.4198(19)
C8 C9 1.365(2)
C9 C10 1.417(2)
C11 N1 1.2909(17)
C11 S1 1.7692(13)
C12 N1 1.3924(16)
C12 O1 1.3358(16)
C12 O2 1.2135(16)
C13 C14 1.5030(19)
C13 O1 1.4566(15)
